data_7213949
loop_
_publ_author_name
'Fan, Liming'
'Zhang, Xiutang'
'Zhang, Wei'
'Ding, Yuanshuai'
'Fan, Weiliu'
'Sun, Liming'
'Zhao, Xian'

_publ_section_title
;
 Syntheses, structures, and properties of a series of 2D and 3D
 coordination polymers based on trifunctional pyridinedicarboxylate and
 different (bis)imidazole bridging ligands
;
_journal_issue 11
_journal_name_full CrystEngComm
_journal_page_first 2144
_journal_paper_doi 10.1039/c3ce42203h
_journal_volume 16
_journal_year 2014
_chemical_formula_moiety 'C27 H20 N3 Ni O4'
_chemical_formula_sum 'C27 H20 N3 Ni O4'
_chemical_formula_weight 509.17
_chemical_name_systematic
; 
 ? 
;
_space_group_IT_number 15
_symmetry_cell_setting monoclinic
_symmetry_space_group_name_Hall '-C 2yc'
_symmetry_space_group_name_H-M 'C 1 2/c 1'
_atom_sites_solution_hydrogens geom
_atom_sites_solution_primary direct
_atom_sites_solution_secondary difmap
_audit_creation_method SHELXL-97
_cell_angle_alpha 90.00
_cell_angle_beta 91.228(12)
_cell_angle_gamma 90.00
_cell_formula_units_Z 8
_cell_length_a 20.249(10)
_cell_length_b 10.011(5)
_cell_length_c 22.164(12)
_cell_measurement_reflns_used 1153
_cell_measurement_temperature 296(2)
_cell_measurement_theta_max 19.66
_cell_measurement_theta_min 2.27
_cell_volume 4492(4)
_computing_cell_refinement 'Bruker SMART'
_computing_data_collection 'Bruker SMART'
_computing_data_reduction 'Bruker SAINT'
_computing_molecular_graphics 'Bruker SHELXTL'
_computing_publication_material 'Bruker SHELXTL'
_computing_structure_refinement 'SHELXL-97 (Sheldrick, 1997)'
_computing_structure_solution 'SHELXS-97 (Sheldrick, 1990)'
_diffrn_ambient_temperature 296(2)
_diffrn_measured_fraction_theta_full 0.979
_diffrn_measured_fraction_theta_max 0.979
_diffrn_measurement_device_type 'CCD area detector'
_diffrn_measurement_method 'phi and omega scans'
_diffrn_radiation_monochromator graphite
_diffrn_radiation_source 'fine-focus sealed tube'
_diffrn_radiation_type MoK\a
_diffrn_radiation_wavelength 0.71073
_diffrn_reflns_av_R_equivalents 0.0793
_diffrn_reflns_av_sigmaI/netI 0.1142
_diffrn_reflns_limit_h_max 23
_diffrn_reflns_limit_h_min -26
_diffrn_reflns_limit_k_max 13
_diffrn_reflns_limit_k_min -12
_diffrn_reflns_limit_l_max 21
_diffrn_reflns_limit_l_min -29
_diffrn_reflns_number 14010
_diffrn_reflns_theta_full 28.35
_diffrn_reflns_theta_max 28.35
_diffrn_reflns_theta_min 1.84
_diffrn_standards_number 0
_exptl_absorpt_coefficient_mu 0.905
_exptl_absorpt_correction_T_max 0.8914
_exptl_absorpt_correction_T_min 0.7922
_exptl_absorpt_correction_type multi-scan
_exptl_absorpt_process_details '(SADABS; Bruker, 2001)'
_exptl_crystal_colour green
_exptl_crystal_density_diffrn 1.506
_exptl_crystal_density_method 'not measured'
_exptl_crystal_description block
_exptl_crystal_F_000 2104
_exptl_crystal_size_max 0.27
_exptl_crystal_size_mid 0.16
_exptl_crystal_size_min 0.13
_refine_diff_density_max 0.472
_refine_diff_density_min -0.596
_refine_diff_density_rms 0.087
_refine_ls_extinction_method none
_refine_ls_goodness_of_fit_ref 1.002
_refine_ls_hydrogen_treatment mixed
_refine_ls_matrix_type full
_refine_ls_number_parameters 317
_refine_ls_number_reflns 5483
_refine_ls_number_restraints 0
_refine_ls_restrained_S_all 1.002
_refine_ls_R_factor_all 0.1267
_refine_ls_R_factor_gt 0.0572
_refine_ls_shift/su_max 0.001
_refine_ls_shift/su_mean 0.000
_refine_ls_structure_factor_coef Fsqd
_refine_ls_weighting_details 'calc w=1/[\s^2^(Fo^2^)+(0.0400P)^2^+0.0000P] where P=(Fo^2^+2Fc^2^)/3'
_refine_ls_weighting_scheme calc
_refine_ls_wR_factor_gt 0.1034
_refine_ls_wR_factor_ref 0.1259
_reflns_number_gt 2973
_reflns_number_total 5483
_reflns_threshold_expression >2sigma(I)
_cod_data_source_file c3ce42203h.txt
_cod_data_source_block z
_cod_depositor_comments
;
The following automatic conversions were performed:

'_symmetry_cell_setting' value 'Monoclinic' changed to 'monoclinic'
according to
/usr/data/users/saulius/automatic-downloads/current/RSC/lib/dictionaries/cif_core.dic
dictionary named 'cif_core.dic' version 2.4.2 from 2011-04-26.

Automatic conversion script
Id: cif_fix_values 2281 2013-09-26 08:29:07Z andrius 
;
_cod_original_sg_symbol_H-M C2/c
_cod_database_code 7213949

loop_
_symmetry_equiv_pos_as_xyz
'x, y, z'
'-x, y, -z+1/2'
'x+1/2, y+1/2, z'
'-x+1/2, y+1/2, -z+1/2'
'-x, -y, -z'
'x, -y, z-1/2'
'-x+1/2, -y+1/2, -z'
'x+1/2, -y+1/2, z-1/2'

loop_
_atom_site_label
_atom_site_type_symbol
_atom_site_fract_x
_atom_site_fract_y
_atom_site_fract_z
_atom_site_U_iso_or_equiv
_atom_site_adp_type
_atom_site_occupancy
_atom_site_symmetry_multiplicity
_atom_site_calc_flag
_atom_site_refinement_flags
C1 C 0.11257(17) 0.6389(3) 0.48576(17) 0.0289(9) Uani 1 1 d .
H1 H 0.1530 0.5963 0.4917 0.035 Uiso 1 1 calc R
C2 C 0.06743(16) 0.6336(3) 0.53186(17) 0.0260(8) Uani 1 1 d .
C3 C 0.00636(16) 0.6935(3) 0.52069(17) 0.0297(9) Uani 1 1 d .
H3 H -0.0264 0.6874 0.5493 0.036 Uiso 1 1 calc R
C4 C -0.00601(16) 0.7621(3) 0.46736(17) 0.0263(8) Uani 1 1 d .
C5 C 0.04297(16) 0.7633(4) 0.42507(18) 0.0311(9) Uani 1 1 d .
H5 H 0.0352 0.8091 0.3891 0.037 Uiso 1 1 calc R
C6 C 0.08529(17) 0.5682(4) 0.58999(17) 0.0287(9) Uani 1 1 d .
C7 C 0.15041(17) 0.5732(4) 0.61227(18) 0.0340(10) Uani 1 1 d .
H7 H 0.1825 0.6167 0.5902 0.041 Uiso 1 1 calc R
C8 C 0.16744(17) 0.5143(4) 0.66667(18) 0.0337(9) Uani 1 1 d .
H8 H 0.2112 0.5166 0.6804 0.040 Uiso 1 1 calc R
C9 C 0.12050(17) 0.4518(4) 0.70106(17) 0.0307(9) Uani 1 1 d .
C10 C 0.05557(18) 0.4457(4) 0.67854(18) 0.0397(10) Uani 1 1 d .
H10 H 0.0235 0.4018 0.7005 0.048 Uiso 1 1 calc R
C11 C 0.03864(17) 0.5038(4) 0.62421(17) 0.0336(9) Uani 1 1 d .
H11 H -0.0049 0.4999 0.6102 0.040 Uiso 1 1 calc R
C12 C 0.13875(18) 0.3953(4) 0.76132(18) 0.0308(9) Uani 1 1 d .
C13 C -0.06943(16) 0.8331(4) 0.45472(17) 0.0288(9) Uani 1 1 d .
C14 C -0.06932(18) 0.9646(4) 0.43833(19) 0.0396(11) Uani 1 1 d .
H14 H -0.0294 1.0099 0.4354 0.048 Uiso 1 1 calc R
C15 C -0.12823(18) 1.0316(4) 0.42598(19) 0.0388(10) Uani 1 1 d .
H15 H -0.1276 1.1220 0.4165 0.047 Uiso 1 1 calc R
C16 C -0.18761(17) 0.9646(4) 0.42775(17) 0.0298(9) Uani 1 1 d .
C17 C -0.18762(17) 0.8333(4) 0.44355(19) 0.0395(11) Uani 1 1 d .
H17 H -0.2274 0.7871 0.4444 0.047 Uiso 1 1 calc R
C18 C -0.12967(18) 0.7674(4) 0.4583(2) 0.0432(11) Uani 1 1 d .
H18 H -0.1309 0.6786 0.4706 0.052 Uiso 1 1 calc R
C19 C -0.25018(18) 1.0384(4) 0.40952(17) 0.0333(9) Uani 1 1 d .
C20 C 0.16999(18) 0.9746(4) 0.4006(2) 0.0416(11) Uani 1 1 d .
H20 H 0.1757 0.9472 0.4404 0.050 Uiso 1 1 calc R
C21 C 0.16358(18) 1.1016(4) 0.3825(2) 0.0452(12) Uani 1 1 d .
H21 H 0.1636 1.1773 0.4067 0.054 Uiso 1 1 calc R
C22 C 0.15920(17) 0.9688(4) 0.30372(18) 0.0337(9) Uani 1 1 d .
C23 C 0.1561(2) 0.9262(5) 0.2393(2) 0.0609(14) Uani 1 1 d .
H23A H 0.1815 0.8460 0.2346 0.091 Uiso 1 1 calc R
H23B H 0.1739 0.9955 0.2145 0.091 Uiso 1 1 calc R
H23C H 0.1110 0.9097 0.2274 0.091 Uiso 1 1 calc R
C24 C 0.1406(2) 1.2124(4) 0.2821(2) 0.0571(14) Uani 1 1 d .
H24A H 0.1664 1.2083 0.2457 0.068 Uiso 1 1 calc R
H24B H 0.1519 1.2945 0.3031 0.068 Uiso 1 1 calc R
C25 C 0.0673(2) 1.2130(4) 0.2651(2) 0.0514(13) Uani 1 1 d .
C26 C 0.0207(3) 1.2112(7) 0.3073(3) 0.119(3) Uani 1 1 d .
H26 H 0.0336 1.2094 0.3478 0.143 Uiso 1 1 calc R
C27 C 0.0461(3) 1.2119(8) 0.2080(3) 0.125(3) Uani 1 1 d .
H27 H 0.0769 1.2116 0.1774 0.151 Uiso 1 1 calc R
N1 N 0.10144(13) 0.7015(3) 0.43322(14) 0.0287(7) Uani 1 1 d .
N2 N 0.16680(14) 0.8898(3) 0.35113(14) 0.0321(8) Uani 1 1 d .
N3 N 0.15705(15) 1.0971(3) 0.32100(17) 0.0406(9) Uani 1 1 d .
Ni1 Ni 0.16548(2) 0.68672(5) 0.36198(2) 0.02840(15) Uani 1 1 d .
O1 O 0.09449(12) 0.3611(3) 0.79750(12) 0.0401(7) Uani 1 1 d .
O2 O 0.19857(12) 0.3803(3) 0.77618(12) 0.0392(7) Uani 1 1 d .
O3 O -0.30149(12) 0.9746(3) 0.39542(13) 0.0440(8) Uani 1 1 d .
O4 O -0.24803(11) 1.1646(3) 0.40823(12) 0.0381(7) Uani 1 1 d .

loop_
_atom_site_aniso_label
_atom_site_aniso_U_11
_atom_site_aniso_U_22
_atom_site_aniso_U_33
_atom_site_aniso_U_23
_atom_site_aniso_U_13
_atom_site_aniso_U_12
C1 0.0239(19) 0.034(2) 0.028(2) 0.0011(18) -0.0050(17) 0.0069(16)
C2 0.0220(18) 0.027(2) 0.029(2) 0.0000(17) -0.0025(17) 0.0001(15)
C3 0.0250(19) 0.034(2) 0.030(2) 0.0014(19) 0.0001(16) 0.0020(17)
C4 0.0219(18) 0.0251(19) 0.032(2) 0.0002(17) 0.0000(17) 0.0012(15)
C5 0.027(2) 0.033(2) 0.033(2) 0.0035(18) -0.0023(18) 0.0065(16)
C6 0.028(2) 0.032(2) 0.026(2) 0.0046(18) 0.0018(17) 0.0038(17)
C7 0.0243(19) 0.042(2) 0.036(2) 0.011(2) 0.0038(18) -0.0018(17)
C8 0.0211(19) 0.046(2) 0.034(2) 0.008(2) -0.0038(18) 0.0014(17)
C9 0.0244(19) 0.038(2) 0.030(2) 0.0102(19) -0.0012(17) -0.0006(17)
C10 0.029(2) 0.057(3) 0.033(3) 0.012(2) -0.0049(19) -0.0108(19)
C11 0.0211(18) 0.047(2) 0.033(2) 0.011(2) -0.0051(17) -0.0041(17)
C12 0.028(2) 0.034(2) 0.031(2) 0.0028(18) -0.0057(19) 0.0000(17)
C13 0.0257(19) 0.032(2) 0.028(2) -0.0013(18) -0.0027(16) 0.0069(16)
C14 0.027(2) 0.036(2) 0.056(3) 0.001(2) -0.004(2) 0.0017(18)
C15 0.032(2) 0.031(2) 0.054(3) 0.006(2) -0.006(2) 0.0059(18)
C16 0.0237(19) 0.038(2) 0.028(2) -0.0040(18) -0.0044(17) 0.0079(17)
C17 0.0200(18) 0.037(2) 0.062(3) 0.004(2) -0.0014(19) 0.0006(17)
C18 0.032(2) 0.038(2) 0.060(3) 0.015(2) 0.000(2) 0.0068(19)
C19 0.028(2) 0.042(3) 0.030(2) -0.001(2) 0.0016(18) 0.0103(19)
C20 0.033(2) 0.057(3) 0.034(3) -0.006(2) -0.0019(19) 0.001(2)
C21 0.038(2) 0.039(3) 0.058(3) -0.009(2) -0.002(2) 0.001(2)
C22 0.033(2) 0.036(2) 0.031(2) 0.000(2) -0.0056(19) -0.0009(18)
C23 0.088(4) 0.051(3) 0.043(3) 0.009(2) -0.009(3) -0.005(3)
C24 0.051(3) 0.034(3) 0.085(4) 0.013(3) -0.018(3) -0.005(2)
C25 0.051(3) 0.032(3) 0.070(4) 0.007(2) -0.023(3) -0.003(2)
C26 0.060(4) 0.219(8) 0.076(5) -0.084(5) -0.030(3) 0.051(4)
C27 0.051(4) 0.229(9) 0.095(5) 0.097(6) -0.025(3) -0.053(4)
N1 0.0232(15) 0.0321(18) 0.0307(19) 0.0020(15) -0.0048(14) 0.0058(13)
N2 0.0293(17) 0.0384(19) 0.029(2) 0.0047(16) 0.0002(15) -0.0026(15)
N3 0.0364(19) 0.033(2) 0.052(3) 0.0006(18) -0.0096(18) -0.0013(15)
Ni1 0.0216(2) 0.0358(3) 0.0277(3) -0.0015(3) -0.00160(19) 0.0046(2)
O1 0.0273(14) 0.0601(19) 0.0330(17) 0.0127(14) 0.0035(13) -0.0011(13)
O2 0.0261(14) 0.0552(18) 0.0360(17) 0.0124(14) -0.0030(13) -0.0051(13)
O3 0.0253(14) 0.0494(18) 0.057(2) -0.0077(15) -0.0051(14) 0.0056(13)
O4 0.0292(14) 0.0384(17) 0.0463(18) 0.0008(14) -0.0069(13) 0.0106(12)

loop_
_atom_type_symbol
_atom_type_description
_atom_type_scat_dispersion_real
_atom_type_scat_dispersion_imag
_atom_type_scat_source
C C 0.0033 0.0016 'International Tables Vol C Tables 4.2.6.8 and 6.1.1.4'
H H 0.0000 0.0000 'International Tables Vol C Tables 4.2.6.8 and 6.1.1.4'
N N 0.0061 0.0033 'International Tables Vol C Tables 4.2.6.8 and 6.1.1.4'
O O 0.0106 0.0060 'International Tables Vol C Tables 4.2.6.8 and 6.1.1.4'
Ni Ni 0.3393 1.1124 'International Tables Vol C Tables 4.2.6.8 and 6.1.1.4'

loop_
_geom_angle_atom_site_label_1
_geom_angle_atom_site_label_2
_geom_angle_atom_site_label_3
_geom_angle
_geom_angle_site_symmetry_1
_geom_angle_site_symmetry_3
N1 C1 C2 123.9(3) . .
N1 C1 H1 118.0 . .
C2 C1 H1 118.0 . .
C1 C2 C3 116.7(3) . .
C1 C2 C6 120.3(3) . .
C3 C2 C6 123.0(3) . .
C4 C3 C2 120.6(3) . .
C4 C3 H3 119.7 . .
C2 C3 H3 119.7 . .
C3 C4 C5 117.7(3) . .
C3 C4 C13 122.5(3) . .
C5 C4 C13 119.9(3) . .
N1 C5 C4 123.3(3) . .
N1 C5 H5 118.4 . .
C4 C5 H5 118.4 . .
C7 C6 C11 118.2(3) . .
C7 C6 C2 120.1(3) . .
C11 C6 C2 121.7(3) . .
C8 C7 C6 120.6(3) . .
C8 C7 H7 119.7 . .
C6 C7 H7 119.7 . .
C7 C8 C9 120.9(3) . .
C7 C8 H8 119.5 . .
C9 C8 H8 119.5 . .
C10 C9 C8 118.4(3) . .
C10 C9 C12 121.1(3) . .
C8 C9 C12 120.4(3) . .
C9 C10 C11 120.6(4) . .
C9 C10 H10 119.7 . .
C11 C10 H10 119.7 . .
C10 C11 C6 121.2(3) . .
C10 C11 H11 119.4 . .
C6 C11 H11 119.4 . .
O2 C12 O1 119.6(3) . .
O2 C12 C9 119.9(3) . .
O1 C12 C9 120.4(3) . .
O2 C12 Ni1 61.61(19) . 6_566
O1 C12 Ni1 58.13(19) . 6_566
C9 C12 Ni1 176.9(3) . 6_566
C14 C13 C18 118.6(3) . .
C14 C13 C4 120.3(3) . .
C18 C13 C4 121.2(3) . .
C13 C14 C15 120.7(3) . .
C13 C14 H14 119.6 . .
C15 C14 H14 119.6 . .
C16 C15 C14 120.3(4) . .
C16 C15 H15 119.8 . .
C14 C15 H15 119.8 . .
C17 C16 C15 118.9(3) . .
C17 C16 C19 122.4(3) . .
C15 C16 C19 118.7(3) . .
C16 C17 C18 121.2(3) . .
C16 C17 H17 119.4 . .
C18 C17 H17 119.4 . .
C13 C18 C17 120.2(4) . .
C13 C18 H18 119.9 . .
C17 C18 H18 119.9 . .
O3 C19 O4 122.2(3) . .
O3 C19 C16 120.1(4) . .
O4 C19 C16 117.7(3) . .
O3 C19 Ni1 68.9(2) . 3_455
O4 C19 Ni1 54.28(17) . 3_455
C16 C19 Ni1 165.9(3) . 3_455
C21 C20 N2 110.0(4) . .
C21 C20 H20 125.0 . .
N2 C20 H20 125.0 . .
C20 C21 N3 105.9(4) . .
C20 C21 H21 127.0 . .
N3 C21 H21 127.0 . .
N2 C22 N3 110.5(4) . .
N2 C22 C23 126.3(4) . .
N3 C22 C23 123.1(4) . .
C22 C23 H23A 109.5 . .
C22 C23 H23B 109.5 . .
H23A C23 H23B 109.5 . .
C22 C23 H23C 109.5 . .
H23A C23 H23C 109.5 . .
H23B C23 H23C 109.5 . .
N3 C24 C25 110.7(3) . .
N3 C24 H24A 109.5 . .
C25 C24 H24A 109.5 . .
N3 C24 H24B 109.5 . .
C25 C24 H24B 109.5 . .
H24A C24 H24B 108.1 . .
C27 C25 C26 116.5(5) . .
C27 C25 C24 121.9(5) . .
C26 C25 C24 121.6(5) . .
C25 C26 C27 121.7(6) . 2
C25 C26 H26 119.1 . .
C27 C26 H26 119.1 2 .
C25 C27 C26 121.7(6) . 2
C25 C27 H27 119.1 . .
C26 C27 H27 119.1 2 .
C1 N1 C5 117.7(3) . .
C1 N1 Ni1 122.3(2) . .
C5 N1 Ni1 119.6(2) . .
C22 N2 C20 105.4(3) . .
C22 N2 Ni1 133.3(3) . .
C20 N2 Ni1 121.0(3) . .
C22 N3 C21 108.2(4) . .
C22 N3 C24 126.2(4) . .
C21 N3 C24 125.0(4) . .
O4 Ni1 N2 98.92(11) 3_545 .
O4 Ni1 O1 155.41(11) 3_545 6_565
N2 Ni1 O1 99.18(12) . 6_565
O4 Ni1 N1 99.85(12) 3_545 .
N2 Ni1 N1 91.64(12) . .
O1 Ni1 N1 96.12(11) 6_565 .
O4 Ni1 O2 97.58(11) 3_545 6_565
N2 Ni1 O2 101.65(12) . 6_565
O1 Ni1 O2 62.46(10) 6_565 6_565
N1 Ni1 O2 156.13(11) . 6_565
O4 Ni1 O3 60.12(10) 3_545 3_545
N2 Ni1 O3 158.92(11) . 3_545
O1 Ni1 O3 101.50(10) 6_565 3_545
N1 Ni1 O3 90.16(11) . 3_545
O2 Ni1 O3 84.50(10) 6_565 3_545
O4 Ni1 C12 127.03(12) 3_545 6_565
N2 Ni1 C12 103.35(13) . 6_565
O1 Ni1 C12 31.34(10) 6_565 6_565
N1 Ni1 C12 126.47(12) . 6_565
O2 Ni1 C12 31.16(10) 6_565 6_565
O3 Ni1 C12 92.34(12) 3_545 6_565
O4 Ni1 C19 30.49(11) 3_545 3_545
N2 Ni1 C19 129.31(13) . 3_545
O1 Ni1 C19 128.25(13) 6_565 3_545
N1 Ni1 C19 98.95(12) . 3_545
O2 Ni1 C19 87.93(12) 6_565 3_545
O3 Ni1 C19 29.95(10) 3_545 3_545
C12 Ni1 C19 109.02(13) 6_565 3_545
C12 O1 Ni1 90.5(2) . 6_566
C12 O2 Ni1 87.2(2) . 6_566
C19 O3 Ni1 81.2(2) . 3_455
C19 O4 Ni1 95.2(2) . 3_455

loop_
_geom_bond_atom_site_label_1
_geom_bond_atom_site_label_2
_geom_bond_distance
_geom_bond_site_symmetry_2
C1 N1 1.337(4) .
C1 C2 1.387(5) .
C1 H1 0.9300 .
C2 C3 1.392(4) .
C2 C6 1.483(5) .
C3 C4 1.385(5) .
C3 H3 0.9300 .
C4 C5 1.379(5) .
C4 C13 1.489(4) .
C5 N1 1.344(4) .
C5 H5 0.9300 .
C6 C7 1.399(5) .
C6 C11 1.383(5) .
C7 C8 1.380(5) .
C7 H7 0.9300 .
C8 C9 1.381(5) .
C8 H8 0.9300 .
C9 C10 1.398(5) .
C9 C12 1.490(5) .
C10 C11 1.374(5) .
C10 H10 0.9300 .
C11 H11 0.9300 .
C12 O2 1.257(4) .
C12 O1 1.263(4) .
C12 Ni1 2.427(4) 6_566
C13 C14 1.366(5) .
C13 C18 1.390(5) .
C14 C15 1.391(5) .
C14 H14 0.9300 .
C15 C16 1.378(5) .
C15 H15 0.9300 .
C16 C17 1.360(5) .
C16 C19 1.514(5) .
C17 C18 1.380(5) .
C17 H17 0.9300 .
C18 H18 0.9300 .
C19 O3 1.253(4) .
C19 O4 1.264(4) .
C19 Ni1 2.481(4) 3_455
C20 C21 1.339(6) .
C20 N2 1.386(5) .
C20 H20 0.9300 .
C21 N3 1.366(5) .
C21 H21 0.9300 .
C22 N2 1.321(5) .
C22 N3 1.342(5) .
C22 C23 1.490(6) .
C23 H23A 0.9600 .
C23 H23B 0.9600 .
C23 H23C 0.9600 .
C24 N3 1.475(5) .
C24 C25 1.523(6) .
C24 H24A 0.9700 .
C24 H24B 0.9700 .
C25 C27 1.328(7) .
C25 C26 1.342(7) .
C26 C27 1.389(7) 2
C26 H26 0.9300 .
C27 C26 1.389(7) 2
C27 H27 0.9300 .
N1 Ni1 2.070(3) .
N2 Ni1 2.047(3) .
Ni1 O4 2.022(2) 3_545
Ni1 O1 2.061(3) 6_565
Ni1 O2 2.138(3) 6_565
Ni1 O3 2.342(3) 3_545
Ni1 C12 2.427(4) 6_565
Ni1 C19 2.481(4) 3_545
O1 Ni1 2.061(3) 6_566
O2 Ni1 2.138(3) 6_566
O3 Ni1 2.342(3) 3_455
O4 Ni1 2.022(2) 3_455
